data_7019483
loop_
_publ_author_name
'Dimmer, J\"org-Alexander'
'Hornung, Martin'
'Eichele, Klaus'
'Wesemann, Lars'

_publ_section_title
;
 Selenium adducts of germa- and stanna-closo-dodecaborate: coordination at
 platinum, structural studies and NMR spectroscopy.
;
_journal_issue 29
_journal_name_full 'Dalton transactions (Cambridge, England : 2003)'
_journal_page_first 8989
_journal_page_last 8996
_journal_paper_doi 10.1039/c2dt30478c
_journal_volume 41
_journal_year 2012
_chemical_formula_moiety 'C27 H48 B22 Ge2 P2 Pt Se2, 2(C13 H30 N), 3(C H2 Cl2)'
_chemical_formula_sum 'C56 H114 B22 Cl6 Ge2 N2 P2 Pt Se2'
_chemical_formula_weight 1826.26
_chemical_name_systematic
;
?
;
_space_group_IT_number 15
_symmetry_cell_setting monoclinic
_symmetry_space_group_name_Hall '-C 2yc'
_symmetry_space_group_name_H-M 'C 1 2/c 1'
_atom_sites_solution_hydrogens calculated
_atom_sites_solution_primary direct
_atom_sites_solution_secondary difmap
_audit_creation_method SHELXL-97
_cell_angle_alpha 90.00
_cell_angle_beta 90.404(4)
_cell_angle_gamma 90.00
_cell_formula_units_Z 4
_cell_length_a 12.8228(6)
_cell_length_b 31.0793(15)
_cell_length_c 21.1656(11)
_cell_measurement_reflns_used 30401
_cell_measurement_temperature 173(2)
_cell_measurement_theta_max 59.21
_cell_measurement_theta_min 4.39
_cell_volume 8434.8(7)
_computing_cell_refinement x-Area
_computing_data_collection x-Area
_computing_data_reduction x-Area
_computing_molecular_graphics 'ortep for windows'
_computing_structure_refinement 'SHELXL-97 (Sheldrick, 1997)'
_computing_structure_solution 'SHELXS-97 (Sheldrick, 1997)'
_diffrn_ambient_temperature 173(2)
_diffrn_measured_fraction_theta_full 0.987
_diffrn_measured_fraction_theta_max 0.987
_diffrn_measurement_device_type 'Stoe IPDS 2T'
_diffrn_measurement_method 'omega scans'
_diffrn_radiation_monochromator graphite
_diffrn_radiation_source 'fine-focus sealed tube'
_diffrn_radiation_type MoK\a
_diffrn_radiation_wavelength 0.71073
_diffrn_reflns_av_R_equivalents 0.0760
_diffrn_reflns_av_sigmaI/netI 0.0322
_diffrn_reflns_limit_h_max 15
_diffrn_reflns_limit_h_min -15
_diffrn_reflns_limit_k_max 37
_diffrn_reflns_limit_k_min -37
_diffrn_reflns_limit_l_max 25
_diffrn_reflns_limit_l_min -25
_diffrn_reflns_number 54848
_diffrn_reflns_theta_full 25.35
_diffrn_reflns_theta_max 25.35
_diffrn_reflns_theta_min 5.78
_exptl_absorpt_coefficient_mu 3.489
_exptl_absorpt_correction_T_max 0.7082
_exptl_absorpt_correction_T_min 0.4971
_exptl_absorpt_correction_type numerical
_exptl_absorpt_process_details 'x-red, x-shape'
_exptl_crystal_colour yellow
_exptl_crystal_density_diffrn 1.438
_exptl_crystal_density_method 'not measured'
_exptl_crystal_description block
_exptl_crystal_F_000 3664
_exptl_crystal_size_max 0.23
_exptl_crystal_size_mid 0.20
_exptl_crystal_size_min 0.13
_refine_diff_density_max 1.134
_refine_diff_density_min -0.643
_refine_diff_density_rms 0.079
_refine_ls_extinction_method none
_refine_ls_goodness_of_fit_ref 0.951
_refine_ls_hydrogen_treatment constr
_refine_ls_matrix_type full
_refine_ls_number_parameters 421
_refine_ls_number_reflns 7625
_refine_ls_number_restraints 20
_refine_ls_restrained_S_all 0.952
_refine_ls_R_factor_all 0.0452
_refine_ls_R_factor_gt 0.0419
_refine_ls_shift/su_max 0.001
_refine_ls_shift/su_mean 0.000
_refine_ls_structure_factor_coef Fsqd
_refine_ls_weighting_details 'calc w=1/[\s^2^(Fo^2^)+(0.0322P)^2^+89.2776P] where P=(Fo^2^+2Fc^2^)/3'
_refine_ls_weighting_scheme calc
_refine_ls_wR_factor_gt 0.0911
_refine_ls_wR_factor_ref 0.0930
_reflns_number_gt 7189
_reflns_number_total 7625
_reflns_threshold_expression >2sigma(I)
_cod_data_source_file c2dt30478c.txt
_cod_data_source_block jd103
_cod_original_sg_symbol_H-M 'C 2/c'
_cod_original_formula_sum 'C56 H114 B22 Cl6 Ge2 N2 P2 Pt1 Se2'
_cod_database_code 7019483

loop_
_symmetry_equiv_pos_as_xyz
'x, y, z'
'-x, y, -z+1/2'
'x+1/2, y+1/2, z'
'-x+1/2, y+1/2, -z+1/2'
'-x, -y, -z'
'x, -y, z-1/2'
'-x+1/2, -y+1/2, -z'
'x+1/2, -y+1/2, z-1/2'

loop_
_atom_site_label
_atom_site_type_symbol
_atom_site_fract_x
_atom_site_fract_y
_atom_site_fract_z
_atom_site_U_iso_or_equiv
_atom_site_adp_type
_atom_site_occupancy
_atom_site_symmetry_multiplicity
_atom_site_calc_flag
_atom_site_refinement_flags
Pt1 Pt 0.0000 0.308440(8) 0.2500 0.02516(8) Uani 1 2 d S
Se1 Se -0.06471(4) 0.364787(15) 0.32348(2) 0.03177(12) Uani 1 1 d .
Ge1 Ge 0.09496(4) 0.390962(16) 0.35205(2) 0.03042(12) Uani 1 1 d .
P1 P 0.07889(9) 0.25781(4) 0.19082(6) 0.0296(3) Uani 1 1 d .
C2 C 0.0000 0.1826(2) 0.2500 0.0398(17) Uani 1 2 d S
H2A H 0.0151 0.1641 0.2858 0.048 Uiso 0.50 1 calc PR
H2B H -0.0151 0.1641 0.2142 0.048 Uiso 0.50 1 calc PR
C1 C 0.0984(4) 0.20841(16) 0.2352(2) 0.0366(11) Uani 1 1 d .
H1A H 0.1453 0.1901 0.2116 0.044 Uiso 1 1 calc R
H1B H 0.1328 0.2155 0.2748 0.044 Uiso 1 1 calc R
C101 C 0.0167(4) 0.24162(15) 0.1173(2) 0.0307(10) Uani 1 1 d .
C105 C -0.0155(4) 0.18967(19) 0.0353(3) 0.0469(13) Uani 1 1 d .
H105 H -0.0044 0.1625 0.0182 0.056 Uiso 1 1 calc R
C104 C -0.0796(4) 0.21854(19) 0.0045(2) 0.0437(13) Uani 1 1 d .
H104 H -0.1123 0.2107 -0.0331 0.052 Uiso 1 1 calc R
C102 C -0.0473(4) 0.27010(18) 0.0858(2) 0.0423(12) Uani 1 1 d .
H102 H -0.0585 0.2974 0.1026 0.051 Uiso 1 1 calc R
C106 C 0.0324(4) 0.20106(17) 0.0916(3) 0.0411(12) Uani 1 1 d .
H106 H 0.0753 0.1814 0.1124 0.049 Uiso 1 1 calc R
B101 B 0.2436(4) 0.3993(2) 0.3119(3) 0.0396(13) Uani 1 1 d .
H101 H 0.2513 0.3894 0.2622 0.048 Uiso 1 1 calc R
B103 B 0.1195(5) 0.4405(2) 0.4181(3) 0.0440(14) Uani 1 1 d .
H103 H 0.0488 0.4566 0.4355 0.053 Uiso 1 1 calc R
C103 C -0.0953(5) 0.25862(19) 0.0293(3) 0.0484(14) Uani 1 1 d .
H10A H -0.1381 0.2782 0.0083 0.058 Uiso 1 1 calc R
B102 B 0.1727(5) 0.44951(19) 0.3363(3) 0.0391(13) Uani 1 1 d .
H10B H 0.1357 0.4714 0.3020 0.047 Uiso 1 1 calc R
C201 C 0.2110(4) 0.27323(16) 0.1709(2) 0.0350(11) Uani 1 1 d .
C205 C 0.3708(4) 0.3079(2) 0.2020(3) 0.0555(16) Uani 1 1 d .
H205 H 0.4093 0.3237 0.2314 0.067 Uiso 1 1 calc R
C206 C 0.2692(4) 0.29606(18) 0.2154(3) 0.0448(13) Uani 1 1 d .
H206 H 0.2400 0.3033 0.2541 0.054 Uiso 1 1 calc R
B110 B 0.3448(5) 0.3920(2) 0.3672(4) 0.0487(16) Uani 1 1 d .
H110 H 0.4178 0.3768 0.3517 0.058 Uiso 1 1 calc R
B105 B 0.2346(5) 0.3596(2) 0.3791(3) 0.0448(15) Uani 1 1 d .
H10C H 0.2366 0.3245 0.3719 0.054 Uiso 1 1 calc R
C202 C 0.2557(5) 0.2627(2) 0.1137(3) 0.0509(14) Uani 1 1 d .
H202 H 0.2170 0.2478 0.0834 0.061 Uiso 1 1 calc R
B104 B 0.1589(6) 0.3852(2) 0.4441(3) 0.0468(15) Uani 1 1 d .
H10D H 0.1129 0.3664 0.4778 0.056 Uiso 1 1 calc R
B107 B 0.2371(5) 0.4691(2) 0.4048(3) 0.0446(15) Uani 1 1 d .
H107 H 0.2399 0.5039 0.4137 0.053 Uiso 1 1 calc R
B108 B 0.2288(6) 0.4308(2) 0.4672(3) 0.0517(17) Uani 1 1 d .
H108 H 0.2264 0.4410 0.5170 0.062 Uiso 1 1 calc R
B106 B 0.3090(5) 0.4445(2) 0.3427(3) 0.0430(14) Uani 1 1 d .
H10E H 0.3588 0.4636 0.3112 0.052 Uiso 1 1 calc R
B109 B 0.2948(6) 0.3841(2) 0.4446(4) 0.0541(18) Uani 1 1 d .
H109 H 0.3356 0.3639 0.4796 0.065 Uiso 1 1 calc R
C203 C 0.3579(5) 0.2741(3) 0.1014(4) 0.069(2) Uani 1 1 d .
H203 H 0.3881 0.2664 0.0632 0.082 Uiso 1 1 calc R
C204 C 0.4149(5) 0.2966(2) 0.1456(4) 0.0642(19) Uani 1 1 d .
H204 H 0.4835 0.3042 0.1371 0.077 Uiso 1 1 calc R
Cl1 Cl 0.70414(19) 0.21002(9) 0.12851(10) 0.0923(7) Uani 1 1 d .
Cl2 Cl 0.7772(2) 0.12529(8) 0.16522(15) 0.1125(9) Uani 1 1 d .
N1 N 0.6979(5) 0.45728(17) 0.3874(2) 0.0607(15) Uani 1 1 d .
C111 C 0.7790(5) 0.47455(19) 0.3437(3) 0.0504(14) Uani 1 1 d .
H11A H 0.7443 0.4863 0.3066 0.060 Uiso 1 1 calc R
H11B H 0.8225 0.4509 0.3298 0.060 Uiso 1 1 calc R
C112 C 0.8484(5) 0.5089(2) 0.3717(3) 0.0558(16) Uani 1 1 d .
H11C H 0.8058 0.5326 0.3866 0.067 Uiso 1 1 calc R
H11D H 0.8861 0.4972 0.4077 0.067 Uiso 1 1 calc R
C113 C 0.9248(5) 0.5253(2) 0.3241(4) 0.073(2) Uani 1 1 d .
H11E H 0.8873 0.5400 0.2905 0.087 Uiso 1 1 calc R
H11F H 0.9617 0.5012 0.3057 0.087 Uiso 1 1 calc R
C122 C 0.5703(6) 0.5161(2) 0.3608(5) 0.082(3) Uani 1 1 d .
H12A H 0.5322 0.4964 0.3337 0.099 Uiso 1 1 calc R
H12B H 0.6202 0.5315 0.3351 0.099 Uiso 1 1 calc R
C121 C 0.6268(6) 0.4914(3) 0.4108(4) 0.077(3) Uani 1 1 d .
H12C H 0.5758 0.4782 0.4382 0.093 Uiso 1 1 calc R
H12D H 0.6672 0.5114 0.4361 0.093 Uiso 1 1 calc R
B111 B 0.3436(5) 0.4350(2) 0.4224(3) 0.0499(16) Uani 1 1 d .
H111 H 0.4163 0.4480 0.4427 0.060 Uiso 1 1 calc R
C114 C 1.0032(6) 0.5561(3) 0.3538(5) 0.096(3) Uani 1 1 d .
H11G H 1.0506 0.5661 0.3221 0.144 Uiso 1 1 calc R
H11H H 1.0415 0.5415 0.3865 0.144 Uiso 1 1 calc R
H11I H 0.9669 0.5802 0.3716 0.144 Uiso 1 1 calc R
C10 C 0.7047(8) 0.1565(4) 0.1126(4) 0.106(3) Uani 1 1 d .
H10F H 0.7321 0.1523 0.0704 0.128 Uiso 1 1 calc R
H10G H 0.6333 0.1463 0.1124 0.128 Uiso 1 1 calc R
C123 C 0.4940(8) 0.5483(3) 0.3903(7) 0.127(5) Uani 1 1 d .
H12E H 0.4473 0.5329 0.4182 0.153 Uiso 1 1 calc R
H12F H 0.5330 0.5688 0.4156 0.153 Uiso 1 1 calc R
C141 C 0.6357(6) 0.4238(2) 0.3512(3) 0.0669(19) Uani 1 1 d .
H14A H 0.6819 0.4019 0.3359 0.100 Uiso 1 1 calc R
H14B H 0.6008 0.4372 0.3161 0.100 Uiso 1 1 calc R
H14C H 0.5850 0.4111 0.3786 0.100 Uiso 1 1 calc R
C131 C 0.7629(8) 0.4318(4) 0.4431(4) 0.109(4) Uani 1 1 d D
H13A H 0.8175 0.4152 0.4231 0.130 Uiso 1 1 calc R
H13B H 0.7966 0.4531 0.4697 0.130 Uiso 1 1 calc R
C133 C 0.7768(8) 0.3857(3) 0.5309(5) 0.097(3) Uani 1 1 d U
H13C H 0.8140 0.4097 0.5498 0.116 Uiso 1 1 calc R
H13D H 0.7323 0.3740 0.5636 0.116 Uiso 1 1 calc R
C132 C 0.7062(11) 0.4042(4) 0.4820(6) 0.132(4) Uani 1 1 d DU
H13E H 0.6756 0.3813 0.4569 0.158 Uiso 1 1 calc R
H13F H 0.6501 0.4200 0.5020 0.158 Uiso 1 1 calc R
C124 C 0.4320(9) 0.5716(3) 0.3429(8) 0.148(6) Uani 1 1 d .
H12G H 0.3860 0.5913 0.3637 0.223 Uiso 1 1 calc R
H12H H 0.3918 0.5516 0.3184 0.223 Uiso 1 1 calc R
H12I H 0.4778 0.5874 0.3155 0.223 Uiso 1 1 calc R
C134 C 0.8535(10) 0.3533(4) 0.5175(5) 0.124(4) Uani 1 1 d .
H13G H 0.8882 0.3450 0.5560 0.186 Uiso 1 1 calc R
H13H H 0.9037 0.3645 0.4884 0.186 Uiso 1 1 calc R
H13I H 0.8199 0.3286 0.4992 0.186 Uiso 1 1 calc R
Cl3 Cl 0.4216(4) 0.17465(15) 0.2028(2) 0.1728(15) Uani 1 1 d .
C30 C 0.5000 0.2049(5) 0.2500 0.122(6) Uani 1 2 d S
H30A H 0.4571 0.2232 0.2762 0.146 Uiso 0.50 1 calc PR
H30B H 0.5429 0.2232 0.2238 0.146 Uiso 0.50 1 calc PR

loop_
_atom_site_aniso_label
_atom_site_aniso_U_11
_atom_site_aniso_U_22
_atom_site_aniso_U_33
_atom_site_aniso_U_23
_atom_site_aniso_U_13
_atom_site_aniso_U_12
Pt1 0.02505(13) 0.02489(13) 0.02551(13) 0.000 -0.00181(9) 0.000
Se1 0.0270(2) 0.0333(3) 0.0350(3) -0.00667(19) 0.00083(19) 0.00031(18)
Ge1 0.0296(3) 0.0291(3) 0.0325(3) -0.0028(2) -0.0024(2) -0.00096(19)
P1 0.0308(6) 0.0288(6) 0.0292(6) -0.0032(5) -0.0030(5) 0.0018(5)
C2 0.054(5) 0.026(3) 0.039(4) 0.000 -0.001(3) 0.000
C1 0.040(3) 0.034(3) 0.035(3) -0.002(2) -0.005(2) 0.005(2)
C101 0.030(2) 0.032(2) 0.030(2) -0.0009(19) 0.0010(19) -0.0018(19)
C105 0.049(3) 0.047(3) 0.045(3) -0.014(3) -0.003(2) -0.001(3)
C104 0.047(3) 0.051(3) 0.033(3) -0.007(2) -0.007(2) -0.007(3)
C102 0.053(3) 0.037(3) 0.037(3) -0.004(2) -0.006(2) 0.003(2)
C106 0.042(3) 0.040(3) 0.041(3) -0.007(2) -0.006(2) 0.004(2)
B101 0.030(3) 0.044(3) 0.045(3) -0.008(3) 0.001(2) -0.003(2)
B103 0.045(3) 0.038(3) 0.049(4) -0.014(3) 0.002(3) -0.006(3)
C103 0.058(4) 0.046(3) 0.041(3) -0.003(2) -0.015(3) 0.006(3)
B102 0.034(3) 0.033(3) 0.050(3) 0.001(3) 0.000(3) 0.001(2)
C201 0.031(2) 0.033(3) 0.042(3) -0.002(2) -0.003(2) 0.004(2)
C205 0.031(3) 0.051(3) 0.084(5) -0.019(3) -0.012(3) 0.004(3)
C206 0.031(3) 0.049(3) 0.054(3) -0.014(3) -0.004(2) 0.008(2)
B110 0.032(3) 0.042(4) 0.072(5) -0.012(3) -0.011(3) 0.006(3)
B105 0.040(3) 0.032(3) 0.061(4) -0.002(3) -0.017(3) 0.002(3)
C202 0.043(3) 0.058(4) 0.051(3) -0.013(3) 0.005(3) -0.008(3)
B104 0.057(4) 0.051(4) 0.033(3) 0.002(3) -0.007(3) -0.007(3)
B107 0.039(3) 0.035(3) 0.060(4) -0.016(3) 0.001(3) -0.010(3)
B108 0.057(4) 0.061(4) 0.038(3) -0.014(3) -0.009(3) -0.012(3)
B106 0.035(3) 0.038(3) 0.056(4) -0.004(3) 0.002(3) -0.004(3)
B109 0.053(4) 0.050(4) 0.059(4) 0.002(3) -0.027(3) -0.005(3)
C203 0.048(4) 0.087(5) 0.072(5) -0.017(4) 0.024(3) -0.015(4)
C204 0.032(3) 0.060(4) 0.101(6) -0.010(4) 0.012(3) -0.004(3)
Cl1 0.0992(16) 0.1125(17) 0.0651(12) 0.0177(12) -0.0212(11) -0.0120(13)
Cl2 0.1110(19) 0.0812(15) 0.145(2) -0.0362(15) -0.0505(17) 0.0023(13)
N1 0.079(4) 0.054(3) 0.050(3) -0.022(2) 0.008(3) -0.024(3)
C111 0.050(3) 0.047(3) 0.055(3) -0.014(3) 0.006(3) -0.001(3)
C112 0.049(3) 0.048(3) 0.070(4) -0.017(3) -0.002(3) -0.001(3)
C113 0.044(4) 0.069(5) 0.106(6) -0.031(4) 0.018(4) -0.005(3)
C122 0.059(4) 0.057(4) 0.130(8) -0.049(5) 0.050(5) -0.020(4)
C121 0.077(5) 0.081(5) 0.074(5) -0.039(4) 0.039(4) -0.038(4)
B111 0.040(3) 0.050(4) 0.059(4) -0.012(3) -0.013(3) -0.007(3)
C114 0.053(4) 0.076(5) 0.158(9) -0.035(6) 0.011(5) -0.009(4)
C10 0.111(7) 0.134(9) 0.074(6) -0.029(6) -0.022(5) -0.021(7)
C123 0.093(7) 0.052(5) 0.238(14) -0.053(7) 0.100(8) -0.018(5)
C141 0.085(5) 0.054(4) 0.062(4) -0.022(3) 0.004(4) -0.028(4)
C131 0.125(8) 0.153(9) 0.048(4) -0.022(5) -0.005(5) -0.074(7)
C133 0.114(7) 0.086(6) 0.090(6) -0.002(5) -0.003(5) -0.002(6)
C132 0.168(11) 0.110(8) 0.117(9) 0.010(7) -0.030(8) -0.019(8)
C124 0.109(8) 0.049(5) 0.289(18) 0.002(8) 0.110(10) 0.006(5)
C134 0.151(10) 0.128(9) 0.094(7) 0.017(7) 0.024(7) 0.036(8)
Cl3 0.180(4) 0.153(3) 0.186(4) -0.022(3) 0.014(3) 0.006(3)
C30 0.160(15) 0.073(9) 0.132(13) 0.000 0.050(12) 0.000

loop_
_atom_type_symbol
_atom_type_description
_atom_type_scat_dispersion_real
_atom_type_scat_dispersion_imag
_atom_type_scat_source
C C 0.0033 0.0016 'International Tables Vol C Tables 4.2.6.8 and 6.1.1.4'
H H 0.0000 0.0000 'International Tables Vol C Tables 4.2.6.8 and 6.1.1.4'
B B 0.0013 0.0007 'International Tables Vol C Tables 4.2.6.8 and 6.1.1.4'
Ge Ge 0.1547 1.8001 'International Tables Vol C Tables 4.2.6.8 and 6.1.1.4'
N N 0.0061 0.0033 'International Tables Vol C Tables 4.2.6.8 and 6.1.1.4'
P P 0.1023 0.0942 'International Tables Vol C Tables 4.2.6.8 and 6.1.1.4'
Pt Pt -1.7033 8.3905 'International Tables Vol C Tables 4.2.6.8 and 6.1.1.4'
Se Se -0.0929 2.2259 'International Tables Vol C Tables 4.2.6.8 and 6.1.1.4'
Cl Cl 0.1484 0.1585 'International Tables Vol C Tables 4.2.6.8 and 6.1.1.4'

loop_
_geom_angle_atom_site_label_1
_geom_angle_atom_site_label_2
_geom_angle_atom_site_label_3
_geom_angle
_geom_angle_site_symmetry_1
_geom_angle_site_symmetry_3
P1 Pt1 P1 91.51(6) . 2
P1 Pt1 Se1 172.30(3) . .
P1 Pt1 Se1 89.49(3) 2 .
P1 Pt1 Se1 89.49(3) . 2
P1 Pt1 Se1 172.30(3) 2 2
Se1 Pt1 Se1 90.54(2) . 2
Ge1 Se1 Pt1 96.55(2) . .
B103 Ge1 B102 53.3(3) . .
B103 Ge1 B101 92.6(2) . .
B102 Ge1 B101 53.0(2) . .
B103 Ge1 B104 52.7(3) . .
B102 Ge1 B104 92.1(3) . .
B101 Ge1 B104 92.0(3) . .
B103 Ge1 B105 92.0(3) . .
B102 Ge1 B105 92.3(2) . .
B101 Ge1 B105 53.1(3) . .
B104 Ge1 B105 52.4(3) . .
B103 Ge1 Se1 124.58(18) . .
B102 Ge1 Se1 133.85(17) . .
B101 Ge1 Se1 138.54(17) . .
B104 Ge1 Se1 123.8(2) . .
B105 Ge1 Se1 131.60(17) . .
C201 P1 C101 106.2(2) . .
C201 P1 C1 102.6(2) . .
C101 P1 C1 105.5(2) . .
C201 P1 Pt1 111.62(17) . .
C101 P1 Pt1 118.28(16) . .
C1 P1 Pt1 111.30(17) . .
C1 C2 C1 116.7(6) . 2
C2 C1 P1 116.0(3) . .
C102 C101 C106 118.8(5) . .
C102 C101 P1 119.6(4) . .
C106 C101 P1 121.6(4) . .
C104 C105 C106 120.1(5) . .
C103 C104 C105 120.1(5) . .
C101 C102 C103 120.8(5) . .
C105 C106 C101 120.3(5) . .
B110 B101 B106 60.6(4) . .
B110 B101 B102 106.3(4) . .
B106 B101 B102 57.7(3) . .
B110 B101 B105 57.4(4) . .
B106 B101 B105 106.0(4) . .
B102 B101 B105 107.7(4) . .
B110 B101 Ge1 112.4(4) . .
B106 B101 Ge1 112.3(4) . .
B102 B101 Ge1 63.3(3) . .
B105 B101 Ge1 63.6(3) . .
B108 B103 B107 60.5(4) . .
B108 B103 B104 57.2(4) . .
B107 B103 B104 106.1(5) . .
B108 B103 B102 105.9(4) . .
B107 B103 B102 57.7(3) . .
B104 B103 B102 107.9(4) . .
B108 B103 Ge1 112.4(4) . .
B107 B103 Ge1 112.6(4) . .
B104 B103 Ge1 64.0(3) . .
B102 B103 Ge1 63.4(3) . .
C104 C103 C102 119.9(5) . .
B106 B102 B107 60.7(4) . .
B106 B102 B103 106.4(4) . .
B107 B102 B103 58.0(3) . .
B106 B102 B101 57.7(3) . .
B107 B102 B101 106.7(4) . .
B103 B102 B101 108.0(4) . .
B106 B102 Ge1 112.6(4) . .
B107 B102 Ge1 112.8(4) . .
B103 B102 Ge1 63.4(3) . .
B101 B102 Ge1 63.6(3) . .
C206 C201 C202 119.3(5) . .
C206 C201 P1 118.3(4) . .
C202 C201 P1 122.3(4) . .
C204 C205 C206 120.3(6) . .
C201 C206 C205 119.8(6) . .
B105 B110 B101 65.1(4) . .
B105 B110 B106 111.3(4) . .
B101 B110 B106 59.8(4) . .
B105 B110 B109 59.5(4) . .
B101 B110 B109 111.2(5) . .
B106 B110 B109 107.6(5) . .
B105 B110 B111 109.1(5) . .
B101 B110 B111 109.3(5) . .
B106 B110 B111 59.7(4) . .
B109 B110 B111 59.6(4) . .
B109 B105 B110 60.9(4) . .
B109 B105 B104 57.4(4) . .
B110 B105 B104 106.5(5) . .
B109 B105 B101 106.4(4) . .
B110 B105 B101 57.5(4) . .
B104 B105 B101 108.0(4) . .
B109 B105 Ge1 112.4(4) . .
B110 B105 Ge1 112.2(4) . .
B104 B105 Ge1 63.8(3) . .
B101 B105 Ge1 63.2(3) . .
C203 C202 C201 120.2(6) . .
B108 B104 B109 60.2(4) . .
B108 B104 B105 106.6(5) . .
B109 B104 B105 58.1(4) . .
B108 B104 B103 58.3(4) . .
B109 B104 B103 106.8(5) . .
B105 B104 B103 108.5(4) . .
B108 B104 Ge1 112.7(4) . .
B109 B104 Ge1 112.9(4) . .
B105 B104 Ge1 63.8(3) . .
B103 B104 Ge1 63.3(3) . .
B102 B107 B111 108.8(4) . .
B102 B107 B103 64.3(4) . .
B111 B107 B103 108.8(5) . .
B102 B107 B106 59.3(3) . .
B111 B107 B106 59.7(4) . .
B103 B107 B106 110.3(4) . .
B102 B107 B108 110.3(4) . .
B111 B107 B108 59.5(4) . .
B103 B107 B108 59.5(4) . .
B106 B107 B108 107.2(5) . .
B104 B108 B109 59.8(4) . .
B104 B108 B111 109.8(5) . .
B109 B108 B111 60.5(4) . .
B104 B108 B103 64.5(4) . .
B109 B108 B103 111.4(4) . .
B111 B108 B103 109.5(5) . .
B104 B108 B107 111.5(4) . .
B109 B108 B107 108.7(5) . .
B111 B108 B107 59.8(4) . .
B103 B108 B107 60.0(4) . .
B101 B106 B102 64.6(3) . .
B101 B106 B111 109.6(5) . .
B102 B106 B111 109.3(5) . .
B101 B106 B110 59.6(4) . .
B102 B106 B110 111.0(4) . .
B111 B106 B110 60.2(4) . .
B101 B106 B107 111.5(4) . .
B102 B106 B107 60.0(4) . .
B111 B106 B107 59.7(4) . .
B110 B106 B107 108.2(5) . .
B104 B109 B108 59.9(4) . .
B104 B109 B105 64.5(4) . .
B108 B109 B105 111.4(5) . .
B104 B109 B111 109.6(5) . .
B108 B109 B111 60.1(4) . .
B105 B109 B111 109.4(5) . .
B104 B109 B110 110.9(5) . .
B108 B109 B110 108.3(5) . .
B105 B109 B110 59.5(4) . .
B111 B109 B110 60.0(4) . .
C204 C203 C202 120.2(6) . .
C203 C204 C205 120.2(6) . .
C121 N1 C111 112.4(5) . .
C121 N1 C141 109.6(6) . .
C111 N1 C141 107.4(5) . .
C121 N1 C131 114.5(6) . .
C111 N1 C131 105.4(5) . .
C141 N1 C131 107.1(5) . .
N1 C111 C112 114.9(5) . .
C113 C112 C111 111.2(5) . .
C112 C113 C114 111.6(7) . .
C121 C122 C123 110.9(9) . .
C122 C121 N1 115.4(6) . .
B108 B111 B109 59.4(4) . .
B108 B111 B106 108.7(5) . .
B109 B111 B106 108.5(5) . .
B108 B111 B107 60.7(4) . .
B109 B111 B107 108.6(5) . .
B106 B111 B107 60.6(4) . .
B108 B111 B110 108.0(5) . .
B109 B111 B110 60.3(4) . .
B106 B111 B110 60.1(4) . .
B107 B111 B110 108.8(4) . .
Cl1 C10 Cl2 115.0(5) . .
C124 C123 C122 112.9(11) . .
C132 C131 N1 117.1(9) . .
C134 C133 C132 123.2(10) . .
C131 C132 C133 109.4(11) . .
Cl3 C30 Cl3 112.8(9) . 2_655

loop_
_geom_bond_atom_site_label_1
_geom_bond_atom_site_label_2
_geom_bond_distance
_geom_bond_site_symmetry_2
Pt1 P1 2.2552(12) .
Pt1 P1 2.2552(12) 2
Pt1 Se1 2.4885(5) .
Pt1 Se1 2.4885(5) 2
Se1 Ge1 2.2807(7) .
Ge1 B103 2.102(6) .
Ge1 B102 2.103(6) .
Ge1 B101 2.108(6) .
Ge1 B104 2.115(6) .
Ge1 B105 2.115(6) .
P1 C201 1.813(5) .
P1 C101 1.815(5) .
P1 C1 1.816(5) .
C2 C1 1.529(6) .
C2 C1 1.529(6) 2
C101 C102 1.376(7) .
C101 C106 1.388(7) .
C105 C104 1.378(8) .
C105 C106 1.383(7) .
C104 C103 1.367(8) .
C102 C103 1.388(7) .
B101 B110 1.757(9) .
B101 B106 1.759(8) .
B101 B102 1.879(9) .
B101 B105 1.889(9) .
B103 B108 1.765(10) .
B103 B107 1.774(9) .
B103 B104 1.872(10) .
B103 B102 1.886(9) .
B102 B106 1.758(8) .
B102 B107 1.769(9) .
C201 C206 1.393(7) .
C201 C202 1.383(8) .
C205 C204 1.371(10) .
C205 C206 1.385(8) .
B110 B105 1.755(9) .
B110 B106 1.774(9) .
B110 B109 1.781(11) .
B110 B111 1.776(9) .
B105 B109 1.756(9) .
B105 B104 1.866(10) .
C202 C203 1.384(8) .
B104 B108 1.744(9) .
B104 B109 1.743(10) .
B107 B111 1.766(10) .
B107 B106 1.782(9) .
B107 B108 1.782(10) .
B108 B109 1.749(11) .
B108 B111 1.762(10) .
B106 B111 1.767(10) .
B109 B111 1.768(10) .
C203 C204 1.374(10) .
Cl1 C10 1.696(11) .
Cl2 C10 1.742(11) .
N1 C121 1.484(10) .
N1 C111 1.497(8) .
N1 C141 1.516(7) .
N1 C131 1.641(12) .
C111 C112 1.510(8) .
C112 C113 1.500(10) .
C113 C114 1.520(10) .
C122 C121 1.492(12) .
C122 C123 1.532(10) .
C123 C124 1.468(18) .
C131 C132 1.396(12) .
C133 C134 1.439(13) .
C133 C132 1.487(14) .
Cl3 C30 1.696(9) .
C30 Cl3 1.696(9) 2_655
